data_1008456
loop_
_publ_author_name
'Isnard, O'
'Miraglia, S'
'Soubeyroux, J L'
'Fruchart, D'

_publ_section_title
;
Neutron diffraction study of the structural and magnetic propertiesof
the R~2~Fe~17~H~x~(D~x~) ternary compounds (R=Ce, Nd and Ho)
;
_journal_coden_ASTM JCOMAH
_journal_name_full 'Journal of the Less-Common Metals'
_journal_page_first 273
_journal_page_last 284
_journal_paper_doi 10.1016/0022-5088(90)90343-I
_journal_volume 162
_journal_year 1990
_chemical_formula_structural 'Ho1.9 Fe17.2 D3.4'
_chemical_formula_sum 'D3.4 Fe17.2 Ho1.9'
_chemical_name_systematic 'Holmium iron deuteride (1.9/17.2/3.4)'
_space_group_IT_number 194
_symmetry_cell_setting hexagonal
_symmetry_Int_Tables_number 194
_symmetry_space_group_name_Hall '-P 6c 2c'
_symmetry_space_group_name_H-M 'P 63/m m c'
_cell_angle_alpha 90
_cell_angle_beta 90
_cell_angle_gamma 120
_cell_formula_units_Z 2
_cell_length_a 8.5363(6)
_cell_length_b 8.5363(6)
_cell_length_c 8.3519(7)
_cell_volume 527.1
_refine_ls_R_factor_all 0.06
_cod_database_code 1008456

loop_
_symmetry_equiv_pos_as_xyz
x,y,z
-y,x-y,z
y-x,-x,z
-y,-x,z
y-x,y,z
x,x-y,z
-x,-y,-z
y,y-x,-z
x-y,x,-z
y,x,-z
x-y,-y,-z
-x,y-x,-z
-x,-y,1/2+z
y,y-x,1/2+z
x-y,x,1/2+z
y,x,1/2+z
x-y,-y,1/2+z
-x,y-x,1/2+z
x,y,1/2-z
-y,x-y,1/2-z
y-x,-x,1/2-z
-y,-x,1/2-z
y-x,y,1/2-z
x,x-y,1/2-z

loop_
_atom_site_label
_atom_site_type_symbol
_atom_site_symmetry_multiplicity
_atom_site_Wyckoff_symbol
_atom_site_fract_x
_atom_site_fract_y
_atom_site_fract_z
_atom_site_occupancy
_atom_site_attached_hydrogens
_atom_site_calc_flag
Ho1 Ho0 2 b 0. 0. 0.25 0.756 0 d
Ho2 Ho0 2 d 0.3333 0.6667 0.75 1. 0 d
Ho3 Ho0 2 c 0.3333 0.6667 0.25 0.158 0 d
Fe1 Fe0 4 e 0. 0. 0.088(5) 0.244 0 d
Fe2 Fe0 4 f 0.3333 0.6667 0.112(1) 0.841 0 d
Fe3 Fe0 6 g 0.5 0. 0. 1. 0 d
Fe4 Fe0 12 k 0.1667(5) 0.3334(10) 0.9861(5) 1. 0 d
Fe5 Fe0 12 j 0.3248(9) 0.9544(6) 0.25 1. 0 d
D1 D0 6 h 0.844(3) 0.688(6) 0.25 0.932(32) 0 d
D2 D0 12 i 0.137(9) 0. 0. 0.100(18) 0 d

loop_
_atom_type_symbol
_atom_type_oxidation_number
Ho0 0.000
Fe0 0.000
D0 0.000
